data_7236816
loop_
_publ_author_name
'Xu, Chang'
'Zhang, Wan-Ying'
'Chen, Cheng'
'Ye, Qiong'
'Fu, Da-Wei'

_publ_section_title
;
 Fast and slow integrated single-molecule dual dielectric switch based on
 a crystal/flexible thin film
;
_journal_issue 28
_journal_name_full 'Journal of Materials Chemistry C'
_journal_page_first 6945
_journal_paper_doi 10.1039/C7TC02087B
_journal_volume 5
_journal_year 2017
_chemical_formula_sum 'C12 H30 Cd Cl6 N2 O2'
_chemical_formula_weight 559.48
_space_group_IT_number 15
_space_group_name_Hall '-C 2yc'
_space_group_name_H-M_alt 'C 1 2/c 1'
_symmetry_cell_setting monoclinic
_symmetry_space_group_name_H-M 'C 1 2/c 1'
_atom_sites_solution_hydrogens geom
_atom_sites_solution_primary direct
_atom_sites_solution_secondary difmap
_audit_creation_method SHELXL-97
_audit_update_record
;
2017-04-10 deposited with the CCDC.
2017-06-26 downloaded from the CCDC.
;
_cell_angle_alpha 90.00
_cell_angle_beta 113.23(3)
_cell_angle_gamma 90.00
_cell_formula_units_Z 4
_cell_length_a 16.440(3)
_cell_length_b 9.787(2)
_cell_length_c 15.935(3)
_cell_measurement_reflns_used 2864
_cell_measurement_temperature 293(2)
_cell_measurement_theta_max 27.47
_cell_measurement_theta_min 3.20
_cell_volume 2356.1(9)
_computing_structure_refinement 'SHELXL-97 (Sheldrick, 1997)'
_computing_structure_solution 'SHELXS-97 (Sheldrick, 1990)'
_diffrn_ambient_temperature 293(2)
_diffrn_measured_fraction_theta_full 0.998
_diffrn_measured_fraction_theta_max 0.998
_diffrn_measurement_device_type 'Rigaku, SCXmini'
_diffrn_measurement_method '\w scans'
_diffrn_radiation_monochromator graphite
_diffrn_radiation_source 'fine-focus sealed tube'
_diffrn_radiation_type MoK\a
_diffrn_radiation_wavelength 0.71073
_diffrn_reflns_av_R_equivalents 0.0615
_diffrn_reflns_av_sigmaI/netI 0.0502
_diffrn_reflns_limit_h_max 19
_diffrn_reflns_limit_h_min -15
_diffrn_reflns_limit_k_max 11
_diffrn_reflns_limit_k_min -11
_diffrn_reflns_limit_l_max 17
_diffrn_reflns_limit_l_min -18
_diffrn_reflns_number 6630
_diffrn_reflns_theta_full 25.00
_diffrn_reflns_theta_max 25.00
_diffrn_reflns_theta_min 3.02
_exptl_absorpt_coefficient_mu 1.614
_exptl_absorpt_correction_T_max 0.970
_exptl_absorpt_correction_T_min 0.964
_exptl_absorpt_correction_type multi-scan
_exptl_absorpt_process_details 'CrystalClear (Rigaku, 2005)'
_exptl_crystal_colour colourless
_exptl_crystal_density_diffrn 1.577
_exptl_crystal_density_method 'not measured'
_exptl_crystal_description block
_exptl_crystal_F_000 1128
_exptl_crystal_size_max 0.34
_exptl_crystal_size_mid 0.30
_exptl_crystal_size_min 0.28
_refine_diff_density_max 0.827
_refine_diff_density_min -0.971
_refine_diff_density_rms 0.135
_refine_ls_extinction_coef 0.0005(2)
_refine_ls_extinction_expression Fc^*^=kFc[1+0.001xFc^2^\l^3^/sin(2\q)]^-1/4^
_refine_ls_extinction_method SHELXL
_refine_ls_goodness_of_fit_ref 1.052
_refine_ls_hydrogen_treatment mixed
_refine_ls_matrix_type full
_refine_ls_number_parameters 193
_refine_ls_number_reflns 2075
_refine_ls_number_restraints 276
_refine_ls_restrained_S_all 1.071
_refine_ls_R_factor_all 0.0881
_refine_ls_R_factor_gt 0.0760
_refine_ls_shift/su_max 0.010
_refine_ls_shift/su_mean 0.001
_refine_ls_structure_factor_coef Fsqd
_refine_ls_weighting_details 'calc w=1/[\s^2^(Fo^2^)+(0.1326P)^2^+7.2982P] where P=(Fo^2^+2Fc^2^)/3'
_refine_ls_weighting_scheme calc
_refine_ls_wR_factor_gt 0.2056
_refine_ls_wR_factor_ref 0.2154
_reflns_number_gt 1694
_reflns_number_total 2075
_reflns_threshold_expression >2sigma(I)
_cod_data_source_file c7tc02087b2.cif
_cod_data_source_block xc1
_cod_original_cell_volume 2356.1(8)
_cod_original_sg_symbol_H-M ' C 2 / C'
_cod_database_code 7236816

loop_
_symmetry_equiv_pos_as_xyz
'x, y, z'
'-x, y, -z+1/2'
'x+1/2, y+1/2, z'
'-x+1/2, y+1/2, -z+1/2'
'-x, -y, -z'
'x, -y, z-1/2'
'-x+1/2, -y+1/2, -z'
'x+1/2, -y+1/2, z-1/2'

loop_
_atom_site_label
_atom_site_type_symbol
_atom_site_fract_x
_atom_site_fract_y
_atom_site_fract_z
_atom_site_U_iso_or_equiv
_atom_site_adp_type
_atom_site_occupancy
_atom_site_symmetry_multiplicity
_atom_site_calc_flag
_atom_site_refinement_flags
_atom_site_disorder_assembly
_atom_site_disorder_group
Cd1 Cd 0.5000 0.27508(3) 0.2500 0.07241(9) Uani 1 2 d SU . .
Cl1 Cl 0.58599(6) 0.13369(11) 0.18796(7) 0.1364(4) Uani 1 1 d U . .
Cl2 Cl 0.39553(6) 0.41965(10) 0.13246(7) 0.1273(4) Uani 1 1 d U . .
C1 C -0.11025(12) 0.2667(2) 0.0339(2) 0.0749(15) Uani 0.50 1 d PDU A 1
H1A H -0.1281 0.1929 0.0636 0.090 Uiso 0.50 1 calc PR A 1
H1B H -0.1151 0.2340 -0.0253 0.090 Uiso 0.50 1 calc PR A 1
C2 C -0.01400(14) 0.3026(3) 0.0909(2) 0.0733(13) Uani 0.50 1 d PDU A 1
H2A H 0.0062 0.3765 0.0623 0.088 Uiso 0.50 1 calc PR A 1
C4 C 0.1748(4) 0.2564(6) 0.2401(2) 0.109(2) Uani 0.50 1 d PDU A 1
H4A H 0.1731 0.1868 0.2818 0.163 Uiso 0.50 1 calc PR A 1
H4B H 0.1388 0.3323 0.2427 0.163 Uiso 0.50 1 calc PR A 1
H4C H 0.2347 0.2865 0.2567 0.163 Uiso 0.50 1 calc PR A 1
C3 C 0.04153(14) 0.1768(3) 0.1016(3) 0.0767(13) Uani 0.50 1 d PDU A 1
H3A H 0.0269 0.1366 0.0418 0.092 Uiso 0.50 1 calc PR A 1
H3B H 0.0257 0.1111 0.1383 0.092 Uiso 0.50 1 calc PR A 1
C5 C 0.1686(3) 0.3003(5) 0.0904(3) 0.1184(16) Uani 0.50 1 d PDU A 1
H5A H 0.2137 0.2597 0.0743 0.178 Uiso 0.50 1 calc PR A 1
H5B H 0.1917 0.3809 0.1262 0.178 Uiso 0.50 1 calc PR A 1
H5C H 0.1188 0.3245 0.0358 0.178 Uiso 0.50 1 calc PR A 1
C6 C 0.1590(4) 0.0586(4) 0.1219(4) 0.108(2) Uani 0.50 1 d PDU A 1
H6A H 0.2184 0.0547 0.1247 0.161 Uiso 0.50 1 calc PR A 1
H6B H 0.1181 0.0355 0.0614 0.161 Uiso 0.50 1 calc PR A 1
H6C H 0.1527 -0.0051 0.1648 0.161 Uiso 0.50 1 calc PR A 1
Cl3 Cl -0.18363(9) 0.40580(16) 0.01793(15) 0.1226(8) Uani 0.50 1 d PDU A 1
O1 O -0.00634(19) 0.3436(3) 0.18489(14) 0.0787(11) Uani 0.50 1 d PDU A 1
H1 H 0.0000 0.3043 0.2500 0.118 Uiso 1 2 d SRD A 1
N1 N 0.13992(16) 0.1997(3) 0.14493(18) 0.0754(12) Uani 0.50 1 d PDU A 1
C1' C -0.08826(12) 0.2941(3) 0.03672(19) 0.152(2) Uani 0.50 1 d PDU B 2
H1A' H -0.1164 0.2065 0.0352 0.182 Uiso 0.50 1 calc PR B 2
H1B' H -0.0913 0.3124 -0.0243 0.182 Uiso 0.50 1 calc PR B 2
C2' C 0.00815(16) 0.2838(4) 0.1013(2) 0.187(2) Uani 0.50 1 d PDU B 2
H2A' H 0.0336 0.3759 0.1127 0.224 Uiso 0.50 1 calc PR B 2
C4' C 0.1703(5) 0.2034(9) 0.2520(2) 0.127(2) Uani 0.50 1 d PDU B 2
H4A' H 0.1666 0.1143 0.2756 0.190 Uiso 0.50 1 calc PR B 2
H4B' H 0.1347 0.2664 0.2690 0.190 Uiso 0.50 1 calc PR B 2
H4C' H 0.2308 0.2335 0.2769 0.190 Uiso 0.50 1 calc PR B 2
C3' C 0.05804(16) 0.2000(5) 0.06055(18) 0.180(2) Uani 0.50 1 d PDU B 2
H3A' H 0.0690 0.2463 0.0122 0.216 Uiso 0.50 1 calc PR B 2
H3B' H 0.0321 0.1106 0.0404 0.216 Uiso 0.50 1 calc PR B 2
C5' C 0.1838(3) 0.3155(5) 0.1279(5) 0.158(2) Uani 0.50 1 d PDU B 2
H5A' H 0.2340 0.2828 0.1175 0.237 Uiso 0.50 1 calc PR B 2
H5B' H 0.2032 0.3784 0.1783 0.237 Uiso 0.50 1 calc PR B 2
H5C' H 0.1438 0.3611 0.0741 0.237 Uiso 0.50 1 calc PR B 2
C6' C 0.1784(4) 0.0594(4) 0.1544(5) 0.130(2) Uani 0.50 1 d PDU B 2
H6A' H 0.1588 0.0213 0.0941 0.195 Uiso 0.50 1 calc PR B 2
H6B' H 0.1611 0.0002 0.1926 0.195 Uiso 0.50 1 calc PR B 2
H6C' H 0.2417 0.0684 0.1795 0.195 Uiso 0.50 1 calc PR B 2
Cl3' Cl -0.14901(12) 0.4219(2) 0.06567(16) 0.1746(11) Uani 0.50 1 d PDU B 2
O1' O 0.0129(3) 0.2245(7) 0.18963(16) 0.283(4) Uani 0.50 1 d PDU B 2
H1' H 0.0218 0.1852 0.2539 0.425 Uiso 0.50 1 d PR B 2
N1' N 0.1373(2) 0.1968(3) 0.14973(18) 0.1057(16) Uani 0.50 1 d PDU B 2

loop_
_atom_site_aniso_label
_atom_site_aniso_U_11
_atom_site_aniso_U_22
_atom_site_aniso_U_33
_atom_site_aniso_U_23
_atom_site_aniso_U_13
_atom_site_aniso_U_12
Cd1 0.06712(12) 0.05376(13) 0.09721(15) 0.000 0.03333(10) 0.000
Cl1 0.1120(4) 0.1212(6) 0.1991(6) -0.0607(5) 0.0862(4) -0.0062(4)
Cl2 0.0956(5) 0.1066(6) 0.1533(7) 0.0495(5) 0.0208(5) 0.0051(5)
C1 0.0477(16) 0.066(2) 0.111(3) 0.001(2) 0.0313(18) -0.0150(15)
C2 0.0450(14) 0.081(2) 0.097(2) 0.024(2) 0.0315(15) 0.0027(15)
C4 0.065(3) 0.126(4) 0.110(2) -0.032(2) 0.007(2) 0.014(3)
C3 0.0602(14) 0.071(2) 0.102(2) -0.0089(19) 0.0351(15) -0.0107(14)
C5 0.100(2) 0.109(3) 0.183(2) 0.000(2) 0.0951(18) -0.021(2)
C6 0.101(3) 0.091(2) 0.097(3) -0.007(2) 0.003(3) 0.026(2)
Cl3 0.0665(7) 0.1074(11) 0.1751(15) 0.0319(11) 0.0273(9) 0.0206(8)
O1 0.0805(17) 0.0680(19) 0.0927(15) 0.0036(15) 0.0398(12) 0.0132(15)
N1 0.0540(15) 0.082(2) 0.0899(19) -0.0008(16) 0.0284(14) 0.0052(15)
C1' 0.138(2) 0.130(4) 0.179(4) 0.004(3) 0.053(3) 0.010(3)
C2' 0.128(2) 0.175(5) 0.225(3) 0.000(3) 0.033(2) 0.011(2)
C4' 0.131(4) 0.130(5) 0.141(2) -0.002(2) 0.078(2) 0.019(4)
C3' 0.115(2) 0.157(4) 0.203(2) -0.011(3) -0.0070(18) 0.013(2)
C5' 0.142(4) 0.141(3) 0.182(4) 0.042(3) 0.055(3) -0.030(3)
C6' 0.108(4) 0.105(2) 0.131(4) -0.039(3) -0.002(3) -0.010(2)
Cl3' 0.1927(16) 0.1662(19) 0.1888(17) 0.0579(15) 0.1007(13) 0.0699(14)
O1' 0.225(6) 0.367(10) 0.206(2) 0.037(4) 0.028(2) 0.057(7)
N1' 0.093(2) 0.093(2) 0.128(2) -0.018(2) 0.040(2) -0.0274(18)

loop_
_atom_type_symbol
_atom_type_description
_atom_type_scat_dispersion_real
_atom_type_scat_dispersion_imag
_atom_type_scat_source
C C 0.0033 0.0016 'International Tables Vol C Tables 4.2.6.8 and 6.1.1.4'
H H 0.0000 0.0000 'International Tables Vol C Tables 4.2.6.8 and 6.1.1.4'
Cd Cd -0.8075 1.2024 'International Tables Vol C Tables 4.2.6.8 and 6.1.1.4'
Cl Cl 0.1484 0.1585 'International Tables Vol C Tables 4.2.6.8 and 6.1.1.4'
N N 0.0061 0.0033 'International Tables Vol C Tables 4.2.6.8 and 6.1.1.4'
O O 0.0106 0.0060 'International Tables Vol C Tables 4.2.6.8 and 6.1.1.4'

loop_
_geom_angle_atom_site_label_1
_geom_angle_atom_site_label_2
_geom_angle_atom_site_label_3
_geom_angle
_geom_angle_site_symmetry_1
_geom_angle_site_symmetry_3
Cl2 Cd1 Cl2 108.90(5) 2_655 .
Cl2 Cd1 Cl1 107.15(4) 2_655 .
Cl2 Cd1 Cl1 111.25(4) . .
Cl2 Cd1 Cl1 111.25(4) 2_655 2_655
Cl2 Cd1 Cl1 107.15(4) . 2_655
Cl1 Cd1 Cl1 111.16(6) . 2_655
C2 C1 Cl3 113.41(18) . .
C2 C1 H1A 108.9 . .
Cl3 C1 H1A 108.9 . .
C2 C1 H1B 108.9 . .
Cl3 C1 H1B 108.9 . .
H1A C1 H1B 107.7 . .
C3 C2 O1 107.2(2) . .
C3 C2 C1 108.7(2) . .
O1 C2 C1 108.3(3) . .
C3 C2 H2A 110.8 . .
O1 C2 H2A 110.8 . .
C1 C2 H2A 110.8 . .
C2 C3 N1 115.2(2) . .
C2 C3 H3A 108.5 . .
N1 C3 H3A 108.5 . .
C2 C3 H3B 108.5 . .
N1 C3 H3B 108.5 . .
H3A C3 H3B 107.5 . .
C2 O1 H1 143.6 . .
C6 N1 C4 123.9(3) . .
C6 N1 C3 92.4(3) . .
C4 N1 C3 115.6(4) . .
C6 N1 C5 108.6(4) . .
C4 N1 C5 105.0(3) . .
C3 N1 C5 110.9(3) . .
C2' C1' Cl3' 114.6(2) . .
C2' C1' H1A' 108.6 . .
Cl3' C1' H1A' 108.6 . .
C2' C1' H1B' 108.6 . .
Cl3' C1' H1B' 108.6 . .
H1A' C1' H1B' 107.6 . .
C3' C2' O1' 111.5(4) . .
C3' C2' C1' 110.6(2) . .
O1' C2' C1' 108.5(3) . .
C3' C2' H2A' 108.8 . .
O1' C2' H2A' 108.8 . .
C1' C2' H2A' 108.8 . .
N1' C4' H4A' 109.5 . .
N1' C4' H4B' 109.5 . .
H4A' C4' H4B' 109.5 . .
N1' C4' H4C' 109.5 . .
H4A' C4' H4C' 109.5 . .
H4B' C4' H4C' 109.5 . .
C2' C3' N1' 91.2(2) . .
C2' C3' H3A' 113.4 . .
N1' C3' H3A' 113.4 . .
C2' C3' H3B' 113.4 . .
N1' C3' H3B' 113.4 . .
H3A' C3' H3B' 110.7 . .
N1' C5' H5A' 109.5 . .
N1' C5' H5B' 109.5 . .
H5A' C5' H5B' 109.5 . .
N1' C5' H5C' 109.5 . .
H5A' C5' H5C' 109.5 . .
H5B' C5' H5C' 109.5 . .
N1' C6' H6A' 109.5 . .
N1' C6' H6B' 109.5 . .
H6A' C6' H6B' 109.5 . .
N1' C6' H6C' 109.5 . .
H6A' C6' H6C' 109.5 . .
H6B' C6' H6C' 109.5 . .
C2' O1' H1 119.5 . .
C2' O1' H1' 175.2 . .
H1 O1' H1' 60.4 . .
C6' N1' C3' 105.8(3) . .
C6' N1' C4' 91.2(5) . .
C3' N1' C4' 146.4(5) . .
C6' N1' C5' 116.4(4) . .
C3' N1' C5' 95.5(3) . .
C4' N1' C5' 102.6(5) . .

loop_
_geom_bond_atom_site_label_1
_geom_bond_atom_site_label_2
_geom_bond_distance
_geom_bond_site_symmetry_2
Cd1 Cl2 2.4336(11) 2_655
Cd1 Cl2 2.4336(11) .
Cd1 Cl1 2.4481(12) .
Cd1 Cl1 2.4481(12) 2_655
C1 C2 1.523(3) .
C1 Cl3 1.769(2) .
C1 H1A 0.9700 .
C1 H1B 0.9700 .
C2 C3 1.502(4) .
C2 O1 1.507(4) .
C2 H2A 0.9800 .
C4 N1 1.500(4) .
C4 H4A 0.9600 .
C4 H4B 0.9600 .
C4 H4C 0.9600 .
C3 N1 1.504(3) .
C3 H3A 0.9700 .
C3 H3B 0.9700 .
C5 N1 1.508(5) .
C5 H5A 0.9600 .
C5 H5B 0.9600 .
C5 H5C 0.9600 .
C6 N1 1.493(5) .
C6 H6A 0.9600 .
C6 H6B 0.9600 .
C6 H6C 0.9600 .
O1 H1 1.0719 .
C1' C2' 1.515(3) .
C1' Cl3' 1.772(3) .
C1' H1A' 0.9700 .
C1' H1B' 0.9700 .
C2' C3' 1.479(5) .
C2' O1' 1.496(5) .
C2' H2A' 0.9800 .
C4' N1' 1.502(4) .
C4' H4A' 0.9600 .
C4' H4B' 0.9600 .
C4' H4C' 0.9600 .
C3' N1' 1.502(3) .
C3' H3A' 0.9700 .
C3' H3B' 0.9700 .
C5' N1' 1.505(6) .
C5' H5A' 0.9600 .
C5' H5B' 0.9600 .
C5' H5C' 0.9600 .
C6' N1' 1.493(5) .
C6' H6A' 0.9600 .
C6' H6B' 0.9600 .
C6' H6C' 0.9600 .
O1' H1 1.3193 .
O1' H1' 1.0482 .

loop_
_geom_torsion_atom_site_label_1
_geom_torsion_atom_site_label_2
_geom_torsion_atom_site_label_3
_geom_torsion_atom_site_label_4
_geom_torsion
Cl3 C1 C2 C3 178.8(3)
Cl3 C1 C2 O1 62.6(3)
O1 C2 C3 N1 -71.4(4)
C1 C2 C3 N1 171.7(3)
C2 C3 N1 C6 -169.7(4)
C2 C3 N1 C4 60.7(4)
C2 C3 N1 C5 -58.7(4)
Cl3' C1' C2' C3' -166.3(3)
Cl3' C1' C2' O1' 71.2(4)
O1' C2' C3' N1' -49.1(4)
C1' C2' C3' N1' -169.8(3)
C2' C3' N1' C6' 145.3(4)
C2' C3' N1' C4' 27.4(9)
C2' C3' N1' C5' -95.2(4)
